data_4124213
loop_
_publ_author_name
'Pinkowicz, Dawid'
'Rams, Micha\/l'
'Mi\<sek, Martin'
'Kamenev, Konstantin V.'
'Tomkowiak, Hanna'
'Katrusiak, Andrzej'
'Sieklucka, Barbara'

_publ_section_title
;
 Enforcing Multifunctionality: A Pressure-Induced Spin-Crossover
 Photomagnet.
;
_journal_issue 27
_journal_name_full 'Journal of the American Chemical Society'
_journal_page_first 8795
_journal_page_last 8802
_journal_paper_doi 10.1021/jacs.5b04303
_journal_volume 137
_journal_year 2015
_chemical_formula_moiety 'C32 H32 Mn2 N24 Nb, 4(H2 O)'
_chemical_formula_sum 'C32 H40 Mn2 N24 Nb O4'
_chemical_formula_weight 1027.67
_chemical_name_systematic
; 
 ? 
;
_space_group_IT_number 88
_symmetry_cell_setting tetragonal
_symmetry_space_group_name_Hall '-I 4ad'
_symmetry_space_group_name_H-M 'I 41/a :2'
_atom_sites_solution_hydrogens geom
_atom_sites_solution_primary direct
_atom_sites_solution_secondary difmap
_audit_creation_method SHELXL-97
_cell_angle_alpha 90.00
_cell_angle_beta 90.00
_cell_angle_gamma 90.00
_cell_formula_units_Z 4
_cell_length_a 21.6751(19)
_cell_length_b 21.6751(19)
_cell_length_c 9.526(2)
_cell_measurement_pressure 300000
_cell_measurement_temperature 296(2)
_cell_measurement_theta_max 27.15
_cell_measurement_theta_min 4.01
_cell_volume 4475.4(11)
_computing_cell_refinement 'CrysAlis (Oxford Diffraction, 2002)'
_computing_data_collection 'CrysAlis (Oxford Diffraction, 2002)'
_computing_data_reduction 'CrysAlis (Oxford Diffraction, 2002)'
_computing_molecular_graphics
;
Mercury
;
_computing_publication_material 'SHELXL-97 (Sheldrick, 1997)'
_computing_structure_refinement 'SHELXL-97 (Sheldrick, 1997)'
_computing_structure_solution 'SHELXS-97 (Sheldrick, 1997)'
_diffrn_ambient_temperature 296(2)
_diffrn_measured_fraction_theta_full 0.474
_diffrn_measured_fraction_theta_max 0.474
_diffrn_measurement_device_type 'Kuma KM4CCD \k geometry'
_diffrn_measurement_method
;HP omega scans - for more details see:
A. Budzianowski, A. Katrusiak in High-Pressure Crystallography
(Eds.: A. Katrusiak, P. F. McMillan),
Dordrecht: Kluwer Acad. Publ., 2004 pp.157-168
;
_diffrn_radiation_monochromator graphite
_diffrn_radiation_source 'fine-focus sealed tube'
_diffrn_radiation_type MoK\a
_diffrn_radiation_wavelength 0.71073
_diffrn_reflns_av_R_equivalents 0.1235
_diffrn_reflns_av_sigmaI/netI 0.0532
_diffrn_reflns_limit_h_max 27
_diffrn_reflns_limit_h_min -26
_diffrn_reflns_limit_k_max 24
_diffrn_reflns_limit_k_min -24
_diffrn_reflns_limit_l_max 6
_diffrn_reflns_limit_l_min -6
_diffrn_reflns_number 9160
_diffrn_reflns_theta_full 27.15
_diffrn_reflns_theta_max 27.15
_diffrn_reflns_theta_min 4.01
_exptl_absorpt_coefficient_mu 0.873
_exptl_absorpt_correction_T_max 0.840
_exptl_absorpt_correction_T_min 0.641
_exptl_absorpt_correction_type numerical
_exptl_absorpt_process_details
; 
Xcalibur CCD System, CrysAlisPro Software System, version 171.37.31;
 Oxford Diffraction Poland, 2014
;
_exptl_crystal_colour yellow
_exptl_crystal_density_diffrn 1.525
_exptl_crystal_density_method 'not measured'
_exptl_crystal_description prism
_exptl_crystal_F_000 2092
_exptl_crystal_size_max 0.52
_exptl_crystal_size_mid 0.48
_exptl_crystal_size_min 0.20
_refine_diff_density_max 1.462
_refine_diff_density_min -1.262
_refine_diff_density_rms 0.127
_refine_ls_extinction_method none
_refine_ls_goodness_of_fit_ref 0.922
_refine_ls_hydrogen_treatment mixed
_refine_ls_matrix_type full
_refine_ls_number_parameters 150
_refine_ls_number_reflns 1180
_refine_ls_number_restraints 111
_refine_ls_restrained_S_all 0.906
_refine_ls_R_factor_all 0.1020
_refine_ls_R_factor_gt 0.0831
_refine_ls_shift/su_max 0.000
_refine_ls_shift/su_mean 0.000
_refine_ls_structure_factor_coef Fsqd
_refine_ls_weighting_details 'calc w=1/[\s^2^(Fo^2^)+(0.2353P)^2^+19.9079P] where P=(Fo^2^+2Fc^2^)/3'
_refine_ls_weighting_scheme calc
_refine_ls_wR_factor_gt 0.2343
_refine_ls_wR_factor_ref 0.2714
_reflns_number_gt 877
_reflns_number_total 1180
_reflns_threshold_expression >2sigma(I)
_cod_data_source_file ja5b04303_si_005.cif
_cod_data_source_block 0.30_GPa
_cod_original_cell_volume 4475.6(13)
_cod_original_sg_symbol_H-M I4(1)/a
_cod_database_code 4124213

loop_
_symmetry_equiv_pos_as_xyz
'x, y, z'
'-x+1/2, -y, z+1/2'
'-y+3/4, x+1/4, z+1/4'
'y+3/4, -x+3/4, z+3/4'
'x+1/2, y+1/2, z+1/2'
'-x+1, -y+1/2, z+1'
'-y+5/4, x+3/4, z+3/4'
'y+5/4, -x+5/4, z+5/4'
'-x, -y, -z'
'x-1/2, y, -z-1/2'
'y-3/4, -x-1/4, -z-1/4'
'-y-3/4, x-3/4, -z-3/4'
'-x+1/2, -y+1/2, -z+1/2'
'x, y+1/2, -z'
'y-1/4, -x+1/4, -z+1/4'
'-y-1/4, x-1/4, -z-1/4'

loop_
_atom_site_label
_atom_site_type_symbol
_atom_site_fract_x
_atom_site_fract_y
_atom_site_fract_z
_atom_site_U_iso_or_equiv
_atom_site_adp_type
_atom_site_occupancy
_atom_site_symmetry_multiplicity
_atom_site_calc_flag
_atom_site_refinement_flags
O1 O 0.5596(3) 0.8678(3) 0.1964(12) 0.062(2) Uani 1 1 d DU
H1A H 0.547(5) 0.870(4) 0.103(3) 0.074 Uiso 1 1 d D
H1B H 0.559(4) 0.8282(18) 0.234(9) 0.074 Uiso 1 1 d D
C1 C 0.5142(3) 0.8474(3) 0.5527(13) 0.034(2) Uani 1 1 d U
C2 C 0.4406(3) 0.7593(3) 0.4308(14) 0.0342(17) Uani 1 1 d U
C13 C 0.6689(5) 1.0001(5) 0.2415(16) 0.066(4) Uani 1 1 d U
H13A H 0.6954 0.9804 0.1793 0.079 Uiso 1 1 calc R
C14 C 0.6779(5) 1.0547(5) 0.3077(18) 0.069(3) Uani 1 1 d U
H14A H 0.7120 1.0805 0.2978 0.082 Uiso 1 1 calc R
C15 C 0.6277(4) 1.0649(4) 0.3924(15) 0.056(3) Uani 1 1 d U
H15A H 0.6227 1.0994 0.4493 0.068 Uiso 1 1 calc R
C23 C 0.4277(5) 1.0178(5) 0.080(2) 0.074(4) Uani 1 1 d U
H23A H 0.4226 1.0430 0.0022 0.089 Uiso 1 1 calc R
C24 C 0.4124(5) 0.9584(5) 0.0884(17) 0.065(4) Uani 1 1 d U
H24A H 0.3948 0.9339 0.0188 0.079 Uiso 1 1 calc R
C25 C 0.4280(4) 0.9416(4) 0.2204(16) 0.055(3) Uani 1 1 d U
H25A H 0.4226 0.9021 0.2565 0.067 Uiso 1 1 calc R
Mn Mn 0.5000 1.0000 0.5000 0.0380(9) Uani 1 2 d SU
N1 N 0.5187(3) 0.8986(3) 0.5187(12) 0.047(3) Uani 1 1 d U
N2 N 0.4116(4) 0.7671(4) 0.3317(14) 0.059(3) Uani 1 1 d U
N11 N 0.5865(3) 1.0186(3) 0.3822(10) 0.047(3) Uani 1 1 d U
N12 N 0.6127(3) 0.9806(3) 0.2860(13) 0.056(3) Uani 1 1 d U
H12A H 0.5954 0.9474 0.2561 0.067 Uiso 1 1 calc R
N21 N 0.4520(3) 0.9885(3) 0.2924(12) 0.047(2) Uani 1 1 d U
N22 N 0.4514(4) 1.0347(3) 0.2018(15) 0.062(3) Uani 1 1 d U
H22A H 0.4648 1.0713 0.2198 0.074 Uiso 1 1 calc R
Nb Nb 0.5000 0.7500 0.6250 0.0270(8) Uani 1 4 d SU

loop_
_atom_site_aniso_label
_atom_site_aniso_U_11
_atom_site_aniso_U_22
_atom_site_aniso_U_33
_atom_site_aniso_U_23
_atom_site_aniso_U_13
_atom_site_aniso_U_12
O1 0.074(4) 0.059(3) 0.053(8) -0.006(3) -0.007(4) -0.001(3)
C1 0.052(4) 0.038(3) 0.013(8) -0.001(4) -0.002(4) -0.006(3)
C2 0.035(2) 0.035(2) 0.034(3) 0.0000(18) 0.0022(18) -0.0005(17)
C13 0.069(5) 0.070(5) 0.058(10) 0.001(5) 0.014(5) 0.005(4)
C14 0.064(5) 0.073(5) 0.069(10) 0.006(6) 0.011(5) -0.014(4)
C15 0.063(5) 0.049(4) 0.057(9) 0.005(4) 0.001(5) -0.005(4)
C23 0.090(6) 0.066(5) 0.066(10) 0.009(6) -0.018(6) 0.000(5)
C24 0.073(5) 0.063(5) 0.061(10) -0.013(5) -0.025(5) -0.016(4)
C25 0.067(5) 0.048(4) 0.051(10) 0.002(4) -0.007(5) -0.017(4)
Mn 0.0516(11) 0.0362(10) 0.026(3) 0.0054(7) -0.0045(8) -0.0034(6)
N1 0.060(4) 0.045(3) 0.036(8) -0.005(3) -0.009(4) -0.004(3)
N2 0.054(4) 0.076(4) 0.046(9) 0.006(4) -0.006(4) 0.001(3)
N11 0.049(3) 0.042(3) 0.049(8) -0.001(3) -0.005(3) -0.006(3)
N12 0.060(4) 0.050(4) 0.058(9) -0.002(4) 0.001(4) 0.000(3)
N21 0.056(4) 0.047(3) 0.038(8) 0.006(4) -0.005(4) -0.008(3)
N22 0.085(5) 0.041(3) 0.060(9) -0.003(4) -0.017(5) -0.014(3)
Nb 0.0350(7) 0.0350(7) 0.011(2) 0.000 0.000 0.000

loop_
_atom_type_symbol
_atom_type_description
_atom_type_scat_dispersion_real
_atom_type_scat_dispersion_imag
_atom_type_scat_source
C C 0.0033 0.0016 'International Tables Vol C Tables 4.2.6.8 and 6.1.1.4'
H H 0.0000 0.0000 'International Tables Vol C Tables 4.2.6.8 and 6.1.1.4'
N N 0.0061 0.0033 'International Tables Vol C Tables 4.2.6.8 and 6.1.1.4'
O O 0.0106 0.0060 'International Tables Vol C Tables 4.2.6.8 and 6.1.1.4'
Mn Mn 0.3368 0.7283 'International Tables Vol C Tables 4.2.6.8 and 6.1.1.4'
Nb Nb -2.0727 0.6215 'International Tables Vol C Tables 4.2.6.8 and 6.1.1.4'

loop_
_geom_angle_atom_site_label_1
_geom_angle_atom_site_label_2
_geom_angle_atom_site_label_3
_geom_angle
_geom_angle_site_symmetry_1
_geom_angle_site_symmetry_3
N1 C1 Nb 176.5(7) . .
N2 C2 Nb 176.5(7) . .
C14 C13 N12 104.9(10) . .
C13 C14 C15 107.4(9) . .
N11 C15 C14 111.3(10) . .
N22 C23 C24 108.4(14) . .
C23 C24 C25 104.6(12) . .
N21 C25 C24 111.8(9) . .
N11 Mn N11 180.0(3) . 9_676
N11 Mn N1 86.2(3) . 9_676
N11 Mn N1 93.8(3) 9_676 9_676
N11 Mn N1 93.8(3) . .
N11 Mn N1 86.2(3) 9_676 .
N1 Mn N1 180.000(1) 9_676 .
N11 Mn N21 91.9(3) . 9_676
N11 Mn N21 88.1(3) 9_676 9_676
N1 Mn N21 92.6(3) 9_676 9_676
N1 Mn N21 87.4(3) . 9_676
N11 Mn N21 88.1(3) . .
N11 Mn N21 91.9(3) 9_676 .
N1 Mn N21 87.4(3) 9_676 .
N1 Mn N21 92.6(3) . .
N21 Mn N21 180.000(2) 9_676 .
C1 N1 Mn 160.9(8) . .
C15 N11 N12 102.9(8) . .
C15 N11 Mn 131.2(7) . .
N12 N11 Mn 125.7(5) . .
C13 N12 N11 113.4(8) . .
N22 N21 C25 103.8(11) . .
N22 N21 Mn 119.6(6) . .
C25 N21 Mn 135.9(7) . .
C23 N22 N21 111.4(9) . .
C1 Nb C1 95.42(18) 15_566 6_564
C1 Nb C1 95.42(19) 15_566 .
C1 Nb C1 144.2(6) 6_564 .
C1 Nb C1 144.2(6) 15_566 12_767
C1 Nb C1 95.42(19) 6_564 12_767
C1 Nb C1 95.42(18) . 12_767
C1 Nb C2 75.1(3) 15_566 15_566
C1 Nb C2 143.1(4) 6_564 15_566
C1 Nb C2 72.7(4) . 15_566
C1 Nb C2 75.8(3) 12_767 15_566
C1 Nb C2 143.1(4) 15_566 .
C1 Nb C2 75.8(3) 6_564 .
C1 Nb C2 75.1(3) . .
C1 Nb C2 72.7(4) 12_767 .
C2 Nb C2 131.9(3) 15_566 .
C1 Nb C2 72.7(4) 15_566 6_564
C1 Nb C2 75.1(3) 6_564 6_564
C1 Nb C2 75.8(3) . 6_564
C1 Nb C2 143.1(4) 12_767 6_564
C2 Nb C2 131.9(3) 15_566 6_564
C2 Nb C2 70.3(5) . 6_564
C1 Nb C2 75.8(3) 15_566 12_767
C1 Nb C2 72.7(4) 6_564 12_767
C1 Nb C2 143.1(4) . 12_767
C1 Nb C2 75.1(3) 12_767 12_767
C2 Nb C2 70.3(5) 15_566 12_767
C2 Nb C2 131.9(3) . 12_767
C2 Nb C2 131.9(3) 6_564 12_767

loop_
_geom_bond_atom_site_label_1
_geom_bond_atom_site_label_2
_geom_bond_distance
_geom_bond_site_symmetry_2
C1 N1 1.162(11) .
C1 Nb 2.241(8) .
C2 N2 1.146(16) .
C2 Nb 2.263(11) .
C13 C14 1.355(16) .
C13 N12 1.357(13) .
C14 C15 1.374(16) .
C15 N11 1.347(11) .
C23 N22 1.32(2) .
C23 C24 1.332(14) .
C24 C25 1.352(19) .
C25 N21 1.332(13) .
Mn N11 2.221(8) .
Mn N11 2.221(8) 9_676
Mn N1 2.241(6) 9_676
Mn N1 2.241(6) .
Mn N21 2.248(10) 9_676
Mn N21 2.248(10) .
N11 N12 1.358(12) .
N21 N22 1.323(14) .
Nb C1 2.241(8) 15_566
Nb C1 2.241(8) 6_564
Nb C1 2.241(8) 12_767
Nb C2 2.263(12) 15_566
Nb C2 2.263(12) 6_564
Nb C2 2.263(12) 12_767
